data_7112629
loop_
_publ_author_name
'Katsumasa Nakahara'
'Chikahiko Mitsui'
'Toshihiro Okamoto'
'Masakazu Yamagishi'
'Hiroyuki Matsui'
'Takanari Ueno'
'Yuji Tanaka'
'Masafumi Yano'
'Takeshi Matsushita'
'Junshi Soeda'
'Yuri Hirose'
'Hiroyasu Sato'
'Akihito Yamanof'
'Jun Takeya'

_publ_section_title
;
 Furan fused V-shaped organic semiconducting materials with high emission
 and high mobility
;
_journal_name_full Chem.Commun.
_journal_page_first 5342
_journal_paper_doi 10.1039/C3CC47577H
_journal_volume 50
_journal_year 2014
_chemical_formula_moiety 'C40 H13 O'
_chemical_formula_sum 'C40 H13 O'
_chemical_formula_weight 509.54
_space_group_IT_number 62
_symmetry_cell_setting orthorhombic
_symmetry_Int_Tables_number 62
_symmetry_space_group_name_Hall '-P 2ac 2n'
_symmetry_space_group_name_H-M 'P n m a'
_atom_sites_solution_hydrogens geom
_atom_sites_solution_primary direct
_atom_sites_solution_secondary difmap
_cell_angle_alpha 90.0000
_cell_angle_beta 90.0000
_cell_angle_gamma 90.0000
_cell_formula_units_Z 4
_cell_length_a 5.9067(3)
_cell_length_b 72.191(4)
_cell_length_c 7.3415(4)
_cell_measurement_reflns_used 14176
_cell_measurement_temperature 296
_cell_measurement_theta_max 68.34
_cell_measurement_theta_min 3.06
_cell_volume 3130.5(3)
_computing_cell_refinement 'RAPID AUTO'
_computing_data_collection 'RAPID AUTO (Rigaku, ????)'
_computing_data_reduction 'RAPID AUTO'
_computing_molecular_graphics 'CrystalStructure 4.0'
_computing_publication_material 'CrystalStructure 4.0 (Rigaku, 2011)'
_computing_structure_refinement 'SHELXL97 (Sheldrick, 2008)'
_computing_structure_solution 'SIR2004 (Burla, et al., 2005)'
_diffrn_ambient_temperature 296
_diffrn_detector_area_resol_mean 10.000
_diffrn_measured_fraction_theta_full 0.999
_diffrn_measured_fraction_theta_max 0.999
_diffrn_measurement_device_type 'Rigaku R-AXIS RAPID'
_diffrn_measurement_method \w
_diffrn_radiation_type 'Cu K\a'
_diffrn_radiation_wavelength 1.54187
_diffrn_reflns_av_R_equivalents 0.2316
_diffrn_reflns_limit_h_max 7
_diffrn_reflns_limit_h_min -7
_diffrn_reflns_limit_k_max 86
_diffrn_reflns_limit_k_min -86
_diffrn_reflns_limit_l_max 8
_diffrn_reflns_limit_l_min -8
_diffrn_reflns_number 30615
_diffrn_reflns_theta_full 68.23
_diffrn_reflns_theta_max 68.23
_diffrn_reflns_theta_min 3.67
_diffrn_standards_number 0
_exptl_absorpt_coefficient_mu 0.500
_exptl_absorpt_correction_T_max 0.951
_exptl_absorpt_correction_T_min 0.326
_exptl_absorpt_correction_type multi-scan
_exptl_absorpt_process_details 'ABSCOR (Rigaku, 1995)'
_exptl_crystal_colour unknown
_exptl_crystal_density_diffrn 1.081
_exptl_crystal_density_method 'not measured'
_exptl_crystal_description unknown
_exptl_crystal_F_000 1044.00
_exptl_crystal_size_max 0.100
_exptl_crystal_size_mid 0.100
_exptl_crystal_size_min 0.100
_refine_diff_density_max 0.51
_refine_diff_density_min -0.56
_refine_ls_extinction_method none
_refine_ls_goodness_of_fit_ref 1.044
_refine_ls_hydrogen_treatment constr
_refine_ls_number_parameters 187
_refine_ls_number_reflns 2886
_refine_ls_number_restraints 0
_refine_ls_R_factor_gt 0.1552
_refine_ls_shift/su_max 0.000
_refine_ls_structure_factor_coef Fsqd
_refine_ls_weighting_details 'w = 1/[\s^2^(Fo^2^)+(0.2000P)^2^+0.0000P] where P=(Fo^2^+2Fc^2^)/3'
_refine_ls_weighting_scheme calc
_refine_ls_wR_factor_ref 0.3751
_reflns_number_gt 1393
_reflns_number_total 2886
_reflns_threshold_expression F^2^>2.0\s(F^2^)
_cod_data_source_file c3cc47577h2.cif
_cod_data_source_block C10-DNF-VW_proc2
_cod_database_code 7112629

loop_
_symmetry_equiv_pos_site_id
_symmetry_equiv_pos_as_xyz
1 +X,+Y,+Z
2 1/2-X,1/2+Y,1/2+Z
3 +X,1/2-Y,+Z
4 1/2-X,-Y,1/2+Z
5 -X,-Y,-Z
6 1/2+X,1/2-Y,1/2-Z
7 -X,1/2+Y,-Z
8 1/2+X,+Y,1/2-Z

loop_
_atom_site_label
_atom_site_type_symbol
_atom_site_fract_x
_atom_site_fract_y
_atom_site_fract_z
_atom_site_U_iso_or_equiv
_atom_site_adp_type
_atom_site_occupancy
_atom_site_symmetry_multiplicity
_atom_site_calc_flag
_atom_site_refinement_flags
O1 O 0.5384(7) 0.75 0.3985(5) 0.0673(12) Uani 1 4 d .
C1 C 0.6654(8) 0.73459(6) 0.4406(6) 0.0627(12) Uani 1 8 d .
C2 C 0.8789(9) 0.74006(5) 0.5194(6) 0.0648(13) Uani 1 8 d .
C3 C 1.0278(8) 0.72621(6) 0.5701(5) 0.0641(12) Uani 1 8 d .
C4 C 0.9752(8) 0.70758(6) 0.5440(6) 0.0622(12) Uani 1 8 d .
C5 C 1.1195(8) 0.69304(6) 0.5891(5) 0.0648(12) Uani 1 8 d .
C6 C 1.0678(7) 0.67504(6) 0.5585(6) 0.0649(12) Uani 1 8 d .
C7 C 0.8608(8) 0.66982(6) 0.4727(6) 0.0669(13) Uani 1 8 d .
C8 C 0.7141(8) 0.68375(6) 0.4295(5) 0.0642(12) Uani 1 8 d .
C9 C 0.7592(8) 0.70260(6) 0.4611(6) 0.0640(12) Uani 1 8 d .
C10 C 0.6061(7) 0.71691(6) 0.4134(5) 0.0644(12) Uani 1 8 d .
C11 C 0.8174(7) 0.64994(6) 0.4263(6) 0.0688(13) Uani 1 8 d .
C12 C 0.6281(8) 0.64009(6) 0.5262(6) 0.0691(13) Uani 1 8 d .
C13 C 0.5946(8) 0.62044(6) 0.4613(6) 0.0711(13) Uani 1 8 d .
C14 C 0.3957(8) 0.61009(6) 0.5427(6) 0.0719(13) Uani 1 8 d .
C15 C 0.3666(8) 0.59063(6) 0.4676(6) 0.0712(13) Uani 1 8 d .
C16 C 0.1662(8) 0.57993(6) 0.5420(7) 0.0757(14) Uani 1 8 d .
C17 C 0.1427(8) 0.56054(6) 0.4635(6) 0.0747(13) Uani 1 8 d .
C18 C -0.0555(8) 0.54950(6) 0.5391(6) 0.0771(14) Uani 1 8 d .
C19 C -0.0780(9) 0.53029(6) 0.4593(7) 0.0830(15) Uani 1 8 d .
C20 C -0.2719(10) 0.51907(6) 0.5378(7) 0.0959(17) Uani 1 8 d .
H3 H 1.16575 0.72939 0.62261 0.0770 Uiso 1 8 calc R
H5 H 1.25801 0.69582 0.64272 0.0778 Uiso 1 8 calc R
H6 H 1.16933 0.66589 0.59416 0.0779 Uiso 1 8 calc R
H8 H 0.57664 0.68059 0.37607 0.0770 Uiso 1 8 calc R
H10 H 0.46561 0.71404 0.36369 0.0773 Uiso 1 8 calc R
H11A H 0.95618 0.64309 0.44777 0.0825 Uiso 1 8 calc R
H11B H 0.78565 0.64922 0.29689 0.0825 Uiso 1 8 calc R
H12A H 0.66178 0.63995 0.65546 0.0829 Uiso 1 8 calc R
H12B H 0.48834 0.64693 0.50911 0.0829 Uiso 1 8 calc R
H13A H 0.73139 0.61351 0.48749 0.0854 Uiso 1 8 calc R
H13B H 0.57616 0.62066 0.33001 0.0854 Uiso 1 8 calc R
H14A H 0.25841 0.61708 0.51967 0.0863 Uiso 1 8 calc R
H14B H 0.41589 0.60935 0.67364 0.0863 Uiso 1 8 calc R
H15A H 0.35139 0.59143 0.33625 0.0855 Uiso 1 8 calc R
H15B H 0.50333 0.58365 0.49308 0.0855 Uiso 1 8 calc R
H16A H 0.02885 0.58682 0.51623 0.0909 Uiso 1 8 calc R
H16B H 0.18099 0.57903 0.67323 0.0909 Uiso 1 8 calc R
H17A H 0.28131 0.55376 0.48738 0.0897 Uiso 1 8 calc R
H17B H 0.12572 0.56149 0.33246 0.0897 Uiso 1 8 calc R
H18A H -0.03818 0.54844 0.67005 0.0925 Uiso 1 8 calc R
H18B H -0.19424 0.55629 0.51585 0.0925 Uiso 1 8 calc R
H19A H 0.0622 0.52362 0.47977 0.0996 Uiso 1 8 calc R
H19B H -0.09924 0.53137 0.32875 0.0996 Uiso 1 8 calc R
H20A H -0.41182 0.52553 0.51807 0.1151 Uiso 1 8 calc R
H20B H -0.24865 0.51737 0.66611 0.1151 Uiso 1 8 calc R
H20C H -0.27791 0.50721 0.47884 0.1151 Uiso 1 8 calc R

loop_
_atom_site_aniso_label
_atom_site_aniso_U_11
_atom_site_aniso_U_22
_atom_site_aniso_U_33
_atom_site_aniso_U_12
_atom_site_aniso_U_13
_atom_site_aniso_U_23
O1 0.048(3) 0.089(3) 0.065(3) 0.0000 -0.001(2) 0.0000
C1 0.044(3) 0.089(3) 0.055(3) 0.004(2) 0.009(2) 0.001(2)
C2 0.049(3) 0.092(3) 0.053(3) 0.0007(18) 0.004(2) -0.0023(18)
C3 0.039(3) 0.101(3) 0.052(3) -0.002(2) 0.0077(19) 0.000(2)
C4 0.046(3) 0.091(3) 0.049(3) 0.001(2) 0.006(2) 0.0027(19)
C5 0.045(3) 0.096(3) 0.054(3) -0.000(2) 0.010(2) 0.001(2)
C6 0.040(3) 0.098(3) 0.056(3) 0.005(2) 0.005(2) 0.003(2)
C7 0.051(3) 0.089(3) 0.061(3) 0.003(2) 0.011(2) 0.003(2)
C8 0.036(3) 0.100(4) 0.057(3) -0.004(2) 0.0065(19) -0.001(2)
C9 0.046(3) 0.093(3) 0.053(3) -0.001(2) 0.007(2) -0.001(2)
C10 0.040(3) 0.099(3) 0.054(3) -0.002(2) 0.005(2) -0.001(2)
C11 0.040(3) 0.097(3) 0.069(3) 0.003(2) 0.004(2) -0.002(2)
C12 0.047(3) 0.088(3) 0.072(3) 0.004(2) 0.005(2) 0.002(2)
C13 0.047(3) 0.094(4) 0.072(3) 0.005(2) -0.002(2) 0.001(2)
C14 0.047(3) 0.093(4) 0.076(3) 0.004(2) 0.004(2) 0.001(2)
C15 0.047(3) 0.094(4) 0.073(3) 0.003(2) -0.003(2) 0.002(2)
C16 0.051(3) 0.098(4) 0.078(3) 0.002(2) -0.001(2) 0.001(2)
C17 0.051(3) 0.097(4) 0.076(3) 0.001(2) -0.000(2) -0.000(2)
C18 0.051(3) 0.095(4) 0.085(3) 0.000(2) -0.003(3) 0.001(2)
C19 0.056(3) 0.096(4) 0.098(4) 0.001(2) 0.002(3) 0.001(3)
C20 0.072(4) 0.102(4) 0.114(5) -0.004(3) 0.001(3) -0.003(3)

loop_
_atom_type_symbol
_atom_type_description
_atom_type_scat_dispersion_real
_atom_type_scat_dispersion_imag
_atom_type_scat_source
C C 0.0181 0.0091
;
International Tables for Crystallography
(1992, Vol. C, Tables 4.2.6.8 and 6.1.1.4)
;
H H 0.0000 0.0000
;
International Tables for Crystallography
(1992, Vol. C, Table 6.1.1.4)
;
O O 0.0492 0.0322
;
International Tables for Crystallography
(1992, Vol. C, Tables 4.2.6.8 and 6.1.1.4)
;

loop_
_geom_angle_atom_site_label_1
_geom_angle_atom_site_label_2
_geom_angle_atom_site_label_3
_geom_angle
_geom_angle_publ_flag
_geom_angle_site_symmetry_1
_geom_angle_site_symmetry_3
C1 O1 C1 107.8(4) yes . 3_565
O1 C1 C2 110.2(4) yes . .
O1 C1 C10 126.5(4) yes . .
C2 C1 C10 123.3(4) yes . .
C1 C2 C2 105.9(4) yes . 3_565
C1 C2 C3 117.8(4) yes . .
C2 C2 C3 136.3(5) yes 3_565 .
C2 C3 C4 121.2(4) yes . .
C3 C4 C5 123.9(4) yes . .
C3 C4 C9 119.4(4) yes . .
C5 C4 C9 116.7(4) yes . .
C4 C5 C6 123.1(4) yes . .
C5 C6 C7 121.4(4) yes . .
C6 C7 C8 116.9(4) yes . .
C6 C7 C11 120.0(4) yes . .
C8 C7 C11 123.0(4) yes . .
C7 C8 C9 123.7(4) yes . .
C4 C9 C8 118.2(4) yes . .
C4 C9 C10 118.8(4) yes . .
C8 C9 C10 123.0(4) yes . .
C1 C10 C9 119.4(4) yes . .
C7 C11 C12 117.8(4) yes . .
C11 C12 C13 112.7(4) yes . .
C12 C13 C14 116.1(4) yes . .
C13 C14 C15 113.6(4) yes . .
C14 C15 C16 115.4(4) yes . .
C15 C16 C17 113.8(4) yes . .
C16 C17 C18 114.5(4) yes . .
C17 C18 C19 114.0(4) yes . .
C18 C19 C20 114.2(4) yes . .
C2 C3 H3 119.371 no . .
C4 C3 H3 119.387 no . .
C4 C5 H5 118.474 no . .
C6 C5 H5 118.425 no . .
C5 C6 H6 119.316 no . .
C7 C6 H6 119.322 no . .
C7 C8 H8 118.133 no . .
C9 C8 H8 118.187 no . .
C1 C10 H10 120.292 no . .
C9 C10 H10 120.267 no . .
C7 C11 H11A 107.879 no . .
C7 C11 H11B 107.895 no . .
C12 C11 H11A 107.830 no . .
C12 C11 H11B 107.834 no . .
H11A C11 H11B 107.145 no . .
C11 C12 H12A 109.074 no . .
C11 C12 H12B 109.077 no . .
C13 C12 H12A 109.021 no . .
C13 C12 H12B 109.041 no . .
H12A C12 H12B 107.842 no . .
C12 C13 H13A 108.238 no . .
C12 C13 H13B 108.227 no . .
C14 C13 H13A 108.265 no . .
C14 C13 H13B 108.260 no . .
H13A C13 H13B 107.387 no . .
C13 C14 H14A 108.833 no . .
C13 C14 H14B 108.845 no . .
C15 C14 H14A 108.851 no . .
C15 C14 H14B 108.836 no . .
H14A C14 H14B 107.701 no . .
C14 C15 H15A 108.447 no . .
C14 C15 H15B 108.425 no . .
C16 C15 H15A 108.422 no . .
C16 C15 H15B 108.417 no . .
H15A C15 H15B 107.466 no . .
C15 C16 H16A 108.771 no . .
C15 C16 H16B 108.770 no . .
C17 C16 H16A 108.792 no . .
C17 C16 H16B 108.838 no . .
H16A C16 H16B 107.649 no . .
C16 C17 H17A 108.622 no . .
C16 C17 H17B 108.668 no . .
C18 C17 H17A 108.639 no . .
C18 C17 H17B 108.620 no . .
H17A C17 H17B 107.572 no . .
C17 C18 H18A 108.756 no . .
C17 C18 H18B 108.746 no . .
C19 C18 H18A 108.713 no . .
C19 C18 H18B 108.742 no . .
H18A C18 H18B 107.652 no . .
C18 C19 H19A 108.697 no . .
C18 C19 H19B 108.688 no . .
C20 C19 H19A 108.729 no . .
C20 C19 H19B 108.713 no . .
H19A C19 H19B 107.635 no . .
C19 C20 H20A 109.479 no . .
C19 C20 H20B 109.457 no . .
C19 C20 H20C 109.471 no . .
H20A C20 H20B 109.457 no . .
H20A C20 H20C 109.473 no . .
H20B C20 H20C 109.491 no . .

loop_
_geom_bond_atom_site_label_1
_geom_bond_atom_site_label_2
_geom_bond_distance
_geom_bond_publ_flag
_geom_bond_site_symmetry_2
O1 C1 1.377(5) yes .
O1 C1 1.377(5) yes 3_565
C1 C2 1.442(7) yes .
C1 C10 1.338(6) yes .
C2 C2 1.435(5) yes 3_565
C2 C3 1.383(6) yes .
C3 C4 1.394(6) yes .
C4 C5 1.392(6) yes .
C4 C9 1.458(6) yes .
C5 C6 1.354(6) yes .
C6 C7 1.426(6) yes .
C7 C8 1.365(6) yes .
C7 C11 1.497(6) yes .
C8 C9 1.406(6) yes .
C9 C10 1.417(6) yes .
C11 C12 1.514(6) yes .
C12 C13 1.509(6) yes .
C13 C14 1.515(6) yes .
C14 C15 1.519(6) yes .
C15 C16 1.516(6) yes .
C16 C17 1.520(6) yes .
C17 C18 1.521(7) yes .
C18 C19 1.511(6) yes .
C19 C20 1.516(7) yes .
C3 H3 0.930 no .
C5 H5 0.930 no .
C6 H6 0.930 no .
C8 H8 0.930 no .
C10 H10 0.930 no .
C11 H11A 0.970 no .
C11 H11B 0.970 no .
C12 H12A 0.970 no .
C12 H12B 0.970 no .
C13 H13A 0.970 no .
C13 H13B 0.970 no .
C14 H14A 0.970 no .
C14 H14B 0.970 no .
C15 H15A 0.970 no .
C15 H15B 0.970 no .
C16 H16A 0.970 no .
C16 H16B 0.970 no .
C17 H17A 0.970 no .
C17 H17B 0.970 no .
C18 H18A 0.970 no .
C18 H18B 0.970 no .
C19 H19A 0.970 no .
C19 H19B 0.970 no .
C20 H20A 0.960 no .
C20 H20B 0.960 no .
C20 H20C 0.960 no .

loop_
_geom_contact_atom_site_label_1
_geom_contact_atom_site_label_2
_geom_contact_distance
_geom_contact_publ_flag
_geom_contact_site_symmetry_2
O1 C2 2.312(6) no 3_565
O1 C3 3.591(6) no .
O1 C3 3.591(6) no 3_565
O1 C10 2.425(4) no 3_565
C1 C4 2.780(6) no .
C1 C10 3.524(6) no 3_565
C2 C9 2.828(6) no .
C2 C10 3.585(6) no 3_565
C3 C3 3.435(6) no 3_565
C3 C10 2.825(6) no .
C4 C7 2.857(6) no .
C5 C8 2.749(6) no .
C6 C9 2.791(6) no .
C8 C12 3.271(6) no .
O1 C1 3.506(6) no 6_465
O1 C1 3.506(6) no 8_455
O1 C2 3.289(6) no 6_465
O1 C2 3.289(6) no 8_455
C1 O1 3.506(6) no 6_565
C2 O1 3.289(6) no 6_565
C4 C5 3.574(6) no 8_456
C4 C10 3.511(6) no 8_555
C5 C4 3.574(6) no 8_556
C5 C9 3.473(6) no 8_556
C5 C10 3.591(6) no 1_655
C9 C5 3.473(6) no 8_456
C9 C10 3.582(6) no 8_555
C10 C4 3.511(6) no 8_455
C10 C5 3.591(6) no 1_455
C10 C9 3.582(6) no 8_455
O1 H10 2.6437 no .
O1 H10 2.6437 no 3_565
C1 H3 3.2652 no .
C2 H3 2.8827 no 3_565
C2 H10 3.2853 no .
C3 H3 3.3296 no 3_565
C3 H5 2.6355 no .
C4 H6 3.2418 no .
C4 H8 3.2950 no .
C4 H10 3.3209 no .
C5 H3 2.6498 no .
C6 H8 3.2203 no .
C6 H11A 2.5328 no .
C6 H11B 3.1528 no .
C6 H12A 3.5602 no .
C7 H5 3.2536 no .
C7 H12A 2.7985 no .
C7 H12B 2.7643 no .
C8 H6 3.2178 no .
C8 H10 2.6775 no .
C8 H11A 3.2678 no .
C8 H11B 2.7092 no .
C8 H12A 3.5842 no .
C8 H12B 3.0308 no .
C9 H3 3.3035 no .
C9 H5 3.2709 no .
C10 H8 2.6420 no .
C11 H6 2.6768 no .
C11 H8 2.6560 no .
C11 H13A 2.7159 no .
C11 H13B 2.6454 no .
C12 H8 3.1392 no .
C12 H14A 2.7438 no .
C12 H14B 2.7690 no .
C13 H11A 2.6919 no .
C13 H11B 2.6547 no .
C13 H15A 2.7003 no .
C13 H15B 2.7200 no .
C14 H12A 2.7931 no .
C14 H12B 2.7264 no .
C14 H16A 2.7488 no .
C14 H16B 2.7486 no .
C15 H13A 2.7188 no .
C15 H13B 2.6928 no .
C15 H17A 2.7129 no .
C15 H17B 2.7265 no .
C16 H14A 2.7416 no .
C16 H14B 2.7606 no .
C16 H18A 2.7403 no .
C16 H18B 2.7352 no .
C17 H15A 2.7140 no .
C17 H15B 2.7145 no .
C17 H19A 2.7100 no .
C17 H19B 2.7305 no .
C18 H16A 2.7450 no .
C18 H16B 2.7324 no .
C18 H20A 2.7290 no .
C18 H20B 2.7480 no .
C18 H20C 3.3529 no .
C19 H17A 2.7237 no .
C19 H17B 2.7184 no .
C20 H18A 2.7100 no .
C20 H18B 2.7306 no .
H3 H3 2.9757 no 3_565
H3 H5 2.4884 no .
H5 H6 2.2517 no .
H6 H11A 2.3344 no .
H6 H11B 3.3686 no .
H6 H12A 3.5633 no .
H8 H10 2.5039 no .
H8 H11A 3.5541 no .
H8 H11B 2.6440 no .
H8 H12B 2.6703 no .
H11A H12A 2.3238 no .
H11A H12B 2.8135 no .
H11A H13A 2.5314 no .
H11A H13B 2.8996 no .
H11B H12A 2.8130 no .
H11B H12B 2.3535 no .
H11B H13A 2.9507 no .
H11B H13B 2.4169 no .
H12A H13A 2.3093 no .
H12A H13B 2.8114 no .
H12A H14A 3.0654 no .
H12A H14B 2.6471 no .
H12B H13A 2.8119 no .
H12B H13B 2.3653 no .
H12B H14A 2.5484 no .
H12B H14B 3.0004 no .
H13A H14A 2.8155 no .
H13A H14B 2.3304 no .
H13A H15A 2.9684 no .
H13A H15B 2.5422 no .
H13B H14A 2.3512 no .
H13B H14B 2.8155 no .
H13B H15A 2.4935 no .
H13B H15B 2.9592 no .
H14A H15A 2.3545 no .
H14A H15B 2.8205 no .
H14A H16A 2.5712 no .
H14A H16B 3.0042 no .
H14B H15A 2.8203 no .
H14B H15B 2.3380 no .
H14B H16A 3.0343 no .
H14B H16B 2.5915 no .
H15A H16A 2.3423 no .
H15A H16B 2.8169 no .
H15A H17A 2.9661 no .
H15A H17B 2.5395 no .
H15B H16A 2.8171 no .
H15B H16B 2.3421 no .
H15B H17A 2.5254 no .
H15B H17B 2.9874 no .
H16A H17A 2.8222 no .
H16A H17B 2.3434 no .
H16A H18A 3.0181 no .
H16A H18B 2.5679 no .
H16B H17A 2.3539 no .
H16B H17B 2.8229 no .
H16B H18A 2.5599 no .
H16B H18B 2.9904 no .
H17A H18A 2.3468 no .
H17A H18B 2.8226 no .
H17A H19A 2.5323 no .
H17A H19B 3.0036 no .
H17B H18A 2.8227 no .
H17B H18B 2.3506 no .
H17B H19A 2.9639 no .
H17B H19B 2.5484 no .
H18A H19A 2.3481 no .
H18A H19B 2.8155 no .
H18A H20A 2.9751 no .
H18A H20B 2.5646 no .
H18A H20C 3.5826 no .
H18B H19A 2.8155 no .
H18B H19B 2.3320 no .
H18B H20A 2.5657 no .
H18B H20B 3.0355 no .
H18B H20C 3.5877 no .
H19A H20A 2.8174 no .
H19A H20B 2.3337 no .
H19A H20C 2.3322 no .
H19B H20A 2.3491 no .
H19B H20B 2.8168 no .
H19B H20C 2.3173 no .
O1 H3 3.1250 no 1_455
O1 H3 3.1250 no 3_465
C1 H3 3.2614 no 1_455
C1 H3 3.2288 no 8_456
C1 H10 3.2148 no 8_555
C2 H3 3.0144 no 8_456
C2 H10 3.4205 no 8_555
C3 H3 3.1172 no 8_456
C3 H5 3.4350 no 8_456
C3 H10 3.1232 no 1_655
C3 H10 3.3239 no 8_555
C4 H3 3.4367 no 8_456
C4 H5 2.7671 no 8_456
C4 H10 3.2189 no 1_655
C4 H10 3.0295 no 8_555
C5 H5 2.9116 no 8_456
C5 H8 3.2471 no 1_655
C5 H8 3.5401 no 8_555
C5 H10 3.0356 no 1_655
C6 H5 3.2265 no 8_456
C6 H6 3.5325 no 8_456
C6 H8 3.3149 no 1_655
C6 H8 3.2158 no 8_555
C6 H11B 3.4551 no 8_555
C6 H12A 3.3370 no 8_556
C6 H12B 3.2281 no 1_655
C7 H5 3.4442 no 8_456
C7 H6 3.3868 no 8_456
C7 H8 2.9643 no 8_555
C7 H11B 3.5253 no 8_555
C8 H5 3.2355 no 1_455
C8 H5 3.2697 no 8_456
C8 H8 3.1095 no 8_555
C8 H10 3.4089 no 8_555
C9 H5 3.2832 no 1_455
C9 H5 2.9493 no 8_456
C9 H8 3.4885 no 8_555
C9 H10 2.8028 no 8_555
C10 H3 3.1520 no 1_455
C10 H3 3.5408 no 8_456
C10 H5 3.0625 no 1_455
C10 H10 2.9482 no 8_555
C11 H8 3.4886 no 8_555
C11 H11A 3.5128 no 8_455
C11 H11B 3.5430 no 8_455
C11 H11B 3.2154 no 8_555
C11 H12B 3.3596 no 8_555
C11 H13B 3.2166 no 8_555
C11 H14A 3.5893 no 1_655
C12 H6 3.3256 no 1_455
C12 H6 3.3613 no 8_456
C12 H11B 3.1858 no 8_455
C12 H14B 3.5599 no 8_556
C13 H11A 3.5157 no 8_455
C13 H11B 3.3524 no 8_455
C13 H13B 3.5590 no 8_555
C13 H14B 3.3804 no 8_556
C13 H15A 3.3851 no 8_555
C13 H16A 3.5544 no 1_655
C14 H11A 3.5919 no 1_455
C14 H12A 3.3862 no 8_456
C14 H13A 3.5915 no 8_456
C14 H13B 3.4107 no 8_455
C14 H14B 3.5175 no 8_456
C14 H16B 3.4951 no 8_556
C15 H13B 3.5236 no 8_455
C15 H16B 3.3322 no 8_556
C15 H17B 3.4086 no 8_555
C16 H13A 3.5542 no 1_455
C16 H14B 3.3251 no 8_456
C16 H15A 3.4432 no 8_455
C16 H15B 3.5567 no 8_456
C16 H16B 3.5482 no 8_456
C16 H18A 3.5620 no 8_556
C17 H15A 3.5745 no 8_455
C17 H17B 3.5872 no 8_555
C17 H18A 3.3989 no 8_556
C17 H19B 3.3709 no 8_555
C18 H16B 3.3806 no 8_456
C18 H17B 3.4255 no 8_455
C18 H18A 3.5629 no 8_456
C19 H17B 3.5671 no 8_455
C19 H19B 3.5324 no 8_555
C19 H20B 3.4952 no 8_556
C19 H20C 3.4576 no 5_566
C20 H18A 3.4016 no 8_456
C20 H19A 3.3239 no 5_566
C20 H19B 3.4305 no 8_455
C20 H20B 3.5597 no 8_456
C20 H20C 3.2689 no 5_466
H3 O1 3.1250 no 1_655
H3 C1 3.2614 no 1_655
H3 C1 3.2288 no 8_556
H3 C2 3.0144 no 8_556
H3 C3 3.1172 no 8_556
H3 C4 3.4367 no 8_556
H3 C10 3.1520 no 1_655
H3 C10 3.5408 no 8_556
H3 H3 3.4959 no 8_456
H3 H3 3.4959 no 8_556
H3 H10 2.8246 no 1_655
H5 C3 3.4350 no 8_556
H5 C4 2.7671 no 8_556
H5 C5 2.9116 no 8_556
H5 C6 3.2265 no 8_556
H5 C7 3.4442 no 8_556
H5 C8 3.2355 no 1_655
H5 C8 3.2697 no 8_556
H5 C9 3.2832 no 1_655
H5 C9 2.9493 no 8_556
H5 C10 3.0625 no 1_655
H5 H5 3.3472 no 8_456
H5 H5 3.3472 no 8_556
H5 H8 2.9297 no 1_655
H5 H10 2.7258 no 1_655
H6 C6 3.5325 no 8_556
H6 C7 3.3868 no 8_556
H6 C12 3.3256 no 1_655
H6 C12 3.3613 no 8_556
H6 H8 3.0786 no 1_655
H6 H11B 3.1879 no 8_555
H6 H12A 3.4886 no 1_655
H6 H12A 2.6244 no 8_556
H6 H12B 2.4112 no 1_655
H6 H12B 3.3911 no 8_556
H8 C5 3.2471 no 1_455
H8 C5 3.5401 no 8_455
H8 C6 3.3149 no 1_455
H8 C6 3.2158 no 8_455
H8 C7 2.9643 no 8_455
H8 C8 3.1095 no 8_455
H8 C9 3.4885 no 8_455
H8 C11 3.4886 no 8_455
H8 H5 2.9297 no 1_455
H8 H6 3.0786 no 1_455
H8 H8 3.4855 no 8_455
H8 H8 3.4855 no 8_555
H8 H11B 3.1137 no 8_455
H10 C1 3.2148 no 8_455
H10 C2 3.4205 no 8_455
H10 C3 3.1232 no 1_455
H10 C3 3.3239 no 8_455
H10 C4 3.2189 no 1_455
H10 C4 3.0295 no 8_455
H10 C5 3.0356 no 1_455
H10 C8 3.4089 no 8_455
H10 C9 2.8028 no 8_455
H10 C10 2.9482 no 8_455
H10 H3 2.8246 no 1_455
H10 H5 2.7258 no 1_455
H10 H10 3.3925 no 8_455
H10 H10 3.3925 no 8_555
H11A C11 3.5128 no 8_555
H11A C13 3.5157 no 8_555
H11A C14 3.5919 no 1_655
H11A H11B 2.6850 no 8_555
H11A H12A 3.1640 no 8_556
H11A H12B 3.1875 no 1_655
H11A H12B 3.3710 no 8_555
H11A H13B 2.6987 no 8_555
H11A H14A 2.6441 no 1_655
H11B C6 3.4551 no 8_455
H11B C7 3.5253 no 8_455
H11B C11 3.2154 no 8_455
H11B C11 3.5430 no 8_555
H11B C12 3.1858 no 8_555
H11B C13 3.3524 no 8_555
H11B H6 3.1879 no 8_455
H11B H8 3.1137 no 8_555
H11B H11A 2.6850 no 8_455
H11B H11B 3.0325 no 8_455
H11B H11B 3.0325 no 8_555
H11B H12B 2.5510 no 8_555
H11B H13B 2.8396 no 8_555
H11B H14A 3.2879 no 8_555
H12A C6 3.3370 no 8_456
H12A C14 3.3862 no 8_556
H12A H6 3.4886 no 1_455
H12A H6 2.6244 no 8_456
H12A H11A 3.1640 no 8_456
H12A H12A 3.2633 no 8_456
H12A H12A 3.2633 no 8_556
H12A H12B 3.1684 no 8_556
H12A H14A 2.9564 no 8_556
H12A H14B 2.9508 no 8_556
H12B C6 3.2281 no 1_455
H12B C11 3.3596 no 8_455
H12B H6 2.4112 no 1_455
H12B H6 3.3911 no 8_456
H12B H11A 3.1875 no 1_455
H12B H11A 3.3710 no 8_455
H12B H11B 2.5510 no 8_455
H12B H12A 3.1684 no 8_456
H13A C14 3.5915 no 8_556
H13A C16 3.5542 no 1_655
H13A H13B 3.1380 no 8_555
H13A H14A 3.1325 no 1_655
H13A H14B 2.7326 no 8_556
H13A H15A 2.9482 no 8_555
H13A H16A 2.6161 no 1_655
H13A H16B 3.5339 no 8_556
H13B C11 3.2166 no 8_455
H13B C13 3.5590 no 8_455
H13B C14 3.4107 no 8_555
H13B C15 3.5236 no 8_555
H13B H11A 2.6987 no 8_455
H13B H11B 2.8396 no 8_455
H13B H13A 3.1380 no 8_455
H13B H13B 3.1784 no 8_455
H13B H13B 3.1784 no 8_555
H13B H14A 2.7957 no 8_555
H13B H15A 2.9301 no 8_555
H13B H16A 3.5366 no 8_555
H14A C11 3.5893 no 1_455
H14A H11A 2.6441 no 1_455
H14A H11B 3.2879 no 8_455
H14A H12A 2.9564 no 8_456
H14A H13A 3.1325 no 1_455
H14A H13B 2.7957 no 8_455
H14A H14B 3.0780 no 8_456
H14B C12 3.5599 no 8_456
H14B C13 3.3804 no 8_456
H14B C14 3.5175 no 8_556
H14B C16 3.3251 no 8_556
H14B H12A 2.9508 no 8_456
H14B H13A 2.7326 no 8_456
H14B H14A 3.0780 no 8_556
H14B H14B 3.1590 no 8_456
H14B H14B 3.1590 no 8_556
H14B H16A 2.8765 no 8_556
H14B H16B 2.9166 no 8_556
H15A C13 3.3851 no 8_455
H15A C16 3.4432 no 8_555
H15A C17 3.5745 no 8_555
H15A H13A 2.9482 no 8_455
H15A H13B 2.9301 no 8_455
H15A H15A 3.2134 no 8_455
H15A H15A 3.2134 no 8_555
H15A H15B 3.2230 no 8_455
H15A H16A 2.8117 no 8_555
H15A H17B 2.9718 no 8_555
H15B C16 3.5567 no 8_556
H15B H15A 3.2230 no 8_555
H15B H16A 3.1172 no 1_655
H15B H16B 2.6859 no 8_556
H15B H17B 2.9654 no 8_555
H15B H18A 3.5549 no 8_556
H15B H18B 2.6684 no 1_655
H16A C13 3.5544 no 1_455
H16A H13A 2.6161 no 1_455
H16A H13B 3.5366 no 8_455
H16A H14B 2.8765 no 8_456
H16A H15A 2.8117 no 8_455
H16A H15B 3.1172 no 1_455
H16A H16B 3.1202 no 8_456
H16B C14 3.4951 no 8_456
H16B C15 3.3322 no 8_456
H16B C16 3.5482 no 8_556
H16B C18 3.3806 no 8_556
H16B H13A 3.5339 no 8_456
H16B H14B 2.9166 no 8_456
H16B H15B 2.6859 no 8_456
H16B H16A 3.1202 no 8_556
H16B H16B 3.1612 no 8_456
H16B H16B 3.1612 no 8_556
H16B H18A 2.9920 no 8_556
H16B H18B 2.9066 no 8_556
H17A H17B 3.1565 no 8_555
H17A H18A 2.7585 no 8_556
H17A H18B 3.1102 no 1_655
H17A H19B 2.9149 no 8_555
H17A H20A 2.7367 no 1_655
H17B C15 3.4086 no 8_455
H17B C17 3.5872 no 8_455
H17B C18 3.4255 no 8_555
H17B C19 3.5671 no 8_555
H17B H15A 2.9718 no 8_455
H17B H15B 2.9654 no 8_455
H17B H17A 3.1565 no 8_455
H17B H17B 3.1919 no 8_455
H17B H17B 3.1919 no 8_555
H17B H18B 2.7948 no 8_555
H17B H19B 2.9611 no 8_555
H18A C16 3.5620 no 8_456
H18A C17 3.3989 no 8_456
H18A C18 3.5629 no 8_556
H18A C20 3.4016 no 8_556
H18A H15B 3.5549 no 8_456
H18A H16B 2.9920 no 8_456
H18A H17A 2.7585 no 8_456
H18A H18A 3.1781 no 8_456
H18A H18A 3.1781 no 8_556
H18A H18B 3.1250 no 8_556
H18A H20A 2.9215 no 8_556
H18A H20B 3.0663 no 8_556
H18B H15B 2.6684 no 1_455
H18B H16B 2.9066 no 8_456
H18B H17A 3.1102 no 1_455
H18B H17B 2.7948 no 8_455
H18B H18A 3.1250 no 8_456
H19A C20 3.3239 no 5_566
H19A H19A 3.5012 no 5_566
H19A H19B 3.0728 no 8_555
H19A H20A 3.1226 no 1_655
H19A H20B 3.3341 no 5_566
H19A H20B 2.8654 no 8_556
H19A H20C 2.5825 no 5_566
H19B C17 3.3709 no 8_455
H19B C19 3.5324 no 8_455
H19B C20 3.4305 no 8_555
H19B H17A 2.9149 no 8_455
H19B H17B 2.9611 no 8_455
H19B H19A 3.0728 no 8_455
H19B H19B 3.1716 no 8_455
H19B H19B 3.1716 no 8_555
H19B H20A 2.8083 no 8_555
H19B H20C 3.4269 no 8_555
H20A H17A 2.7367 no 1_455
H20A H18A 2.9215 no 8_456
H20A H19A 3.1226 no 1_455
H20A H19B 2.8083 no 8_455
H20A H20B 3.1115 no 8_456
H20A H20C 2.9909 no 5_466
H20B C19 3.4952 no 8_456
H20B C20 3.5597 no 8_556
H20B H18A 3.0663 no 8_456
H20B H19A 3.3341 no 5_566
H20B H19A 2.8654 no 8_456
H20B H20A 3.1115 no 8_556
H20B H20B 3.1999 no 8_456
H20B H20B 3.1999 no 8_556
H20B H20C 2.9060 no 4_465
H20B H20C 3.4787 no 5_466
H20C C19 3.4576 no 5_566
H20C C20 3.2689 no 5_466
H20C H19A 2.5825 no 5_566
H20C H19B 3.4269 no 8_455
H20C H20A 2.9909 no 5_466
H20C H20B 2.9060 no 4_464
H20C H20B 3.4787 no 5_466
H20C H20C 2.8397 no 5_466
H20C H20C 3.4581 no 5_566

loop_
_geom_torsion_atom_site_label_1
_geom_torsion_atom_site_label_2
_geom_torsion_atom_site_label_3
_geom_torsion_atom_site_label_4
_geom_torsion
_geom_torsion_publ_flag
_geom_torsion_site_symmetry_1
_geom_torsion_site_symmetry_3
_geom_torsion_site_symmetry_4
C1 O1 C1 C2 -2.3(5) no . 3_565 3_565
C1 O1 C1 C10 177.3(4) no . 3_565 3_565
C1 O1 C1 C2 2.3(5) no 3_565 . .
C1 O1 C1 C10 -177.3(4) no 3_565 . .
O1 C1 C2 C2 -1.4(5) no . . 3_565
O1 C1 C2 C3 179.9(3) no . . .
O1 C1 C10 C9 178.7(4) no . . .
C2 C1 C10 C9 -0.9(6) no . . .
C10 C1 C2 C2 178.2(4) no . . 3_565
C10 C1 C2 C3 -0.5(7) no . . .
C1 C2 C2 C1 0.0(5) no . 3_565 3_565
C1 C2 C2 C3 -178.3(5) no . 3_565 3_565
C1 C2 C3 C4 0.8(6) no . . .
C2 C2 C3 C4 -177.3(5) no 3_565 . .
C3 C2 C2 C1 178.3(5) no . 3_565 3_565
C3 C2 C2 C3 0.0(10) no . 3_565 3_565
C2 C3 C4 C5 178.8(4) no . . .
C2 C3 C4 C9 0.2(6) no . . .
C3 C4 C5 C6 -178.3(4) no . . .
C3 C4 C9 C8 177.4(3) no . . .
C3 C4 C9 C10 -1.5(6) no . . .
C5 C4 C9 C8 -1.3(6) no . . .
C5 C4 C9 C10 179.8(3) no . . .
C9 C4 C5 C6 0.4(6) no . . .
C4 C5 C6 C7 1.5(6) no . . .
C5 C6 C7 C8 -2.4(6) no . . .
C5 C6 C7 C11 174.7(3) no . . .
C6 C7 C8 C9 1.5(6) no . . .
C6 C7 C11 C12 113.9(4) no . . .
C8 C7 C11 C12 -69.1(5) no . . .
C11 C7 C8 C9 -175.6(3) no . . .
C7 C8 C9 C4 0.3(6) no . . .
C7 C8 C9 C10 179.2(4) no . . .
C4 C9 C10 C1 1.9(6) no . . .
C8 C9 C10 C1 -177.0(4) no . . .
C7 C11 C12 C13 177.4(3) no . . .
C11 C12 C13 C14 -175.0(3) no . . .
C12 C13 C14 C15 178.1(3) no . . .
C13 C14 C15 C16 -178.6(3) no . . .
C14 C15 C16 C17 180.0(3) no . . .
C15 C16 C17 C18 179.1(3) no . . .
C16 C17 C18 C19 179.7(3) no . . .
C17 C18 C19 C20 178.5(3) no . . .
